data_2216572
loop_
_publ_author_name
'Yousefi, Mohammad'
'Ahmadi, Roya'
'Amani, Vahid'
'Khavasi, Hamid Reza'

_publ_section_title
;
 Bis(2,9-dimethyl-1,10-phenanthrolinium) hexachloridoplatinate(IV)
;
_journal_coeditor_code HK2386
_journal_issue 12
_journal_name_full 'Acta Crystallographica Section E'
_journal_page_first m3114
_journal_page_last m3115
_journal_paper_doi 10.1107/S1600536807059594
_journal_volume 63
_journal_year 2007
_chemical_formula_iupac '(C14 H13 N2)2 [Pt Cl6]'
_chemical_formula_moiety '2(C14 H13 N2), Cl6 Pt'
_chemical_formula_sum 'C28 H26 Cl6 N4 Pt'
_chemical_formula_weight 826.31
_chemical_name_systematic
;
Bis(2,9-dimethyl-1,10-phenanthrolinium) hexachloridoplatinate(IV)
;
_space_group_IT_number 2
_symmetry_cell_setting triclinic
_symmetry_space_group_name_Hall '-P 1'
_symmetry_space_group_name_H-M 'P -1'
_atom_sites_solution_hydrogens geom
_atom_sites_solution_primary direct
_atom_sites_solution_secondary difmap
_audit_creation_method SHELXL-97
_cell_angle_alpha 78.427(9)
_cell_angle_beta 66.464(8)
_cell_angle_gamma 79.540(9)
_cell_formula_units_Z 1
_cell_length_a 8.9617(10)
_cell_length_b 9.2179(10)
_cell_length_c 9.9930(11)
_cell_measurement_reflns_used 4500
_cell_measurement_temperature 120(2)
_cell_measurement_theta_max 29.15
_cell_measurement_theta_min 2.25
_cell_volume 736.70(15)
_computing_cell_refinement 'X-AREA (Stoe & Cie, 2005)'
_computing_data_collection 'X-AREA (Stoe & Cie, 2005)'
_computing_data_reduction 'X-RED (Stoe & Cie, 2005)'
_computing_molecular_graphics 'ORTEP-3 for Windows (Farrugia, 1997)'
_computing_publication_material 'WinGX (Farrugia, 1999)'
_computing_structure_refinement 'SHELXL97 (Sheldrick, 1997)'
_computing_structure_solution 'SHELXS97 (Sheldrick, 1997)'
_diffrn_ambient_temperature 120(2)
_diffrn_detector_area_resol_mean '0.15 mm'
_diffrn_measured_fraction_theta_full 0.969
_diffrn_measured_fraction_theta_max 0.969
_diffrn_measurement_device_type 'Stoe IPDSII diffractometer'
_diffrn_measurement_method 'rotation method'
_diffrn_radiation_monochromator graphite
_diffrn_radiation_source 'fine-focus sealed tube'
_diffrn_radiation_type MoK\a
_diffrn_radiation_wavelength 0.71073
_diffrn_reflns_av_R_equivalents 0.0730
_diffrn_reflns_av_sigmaI/netI 0.0463
_diffrn_reflns_limit_h_max 12
_diffrn_reflns_limit_h_min -12
_diffrn_reflns_limit_k_max 12
_diffrn_reflns_limit_k_min -11
_diffrn_reflns_limit_l_max 13
_diffrn_reflns_limit_l_min -13
_diffrn_reflns_number 8112
_diffrn_reflns_theta_full 29.15
_diffrn_reflns_theta_max 29.15
_diffrn_reflns_theta_min 2.25
_diffrn_standards_number 0
_exptl_absorpt_coefficient_mu 5.333
_exptl_absorpt_correction_T_max 0.265
_exptl_absorpt_correction_T_min 0.195
_exptl_absorpt_correction_type numerical
_exptl_absorpt_process_details '(shape of crystal determined optically)'
_exptl_crystal_colour orange
_exptl_crystal_density_diffrn 1.862
_exptl_crystal_density_method 'not measured'
_exptl_crystal_description block
_exptl_crystal_F_000 402
_exptl_crystal_size_max 0.50
_exptl_crystal_size_mid 0.27
_exptl_crystal_size_min 0.25
_refine_diff_density_max 2.932
_refine_diff_density_min -3.197
_refine_ls_extinction_coef 0.061(6)
_refine_ls_extinction_expression Fc^*^=kFc[1+0.001xFc^2^\l^3^/sin(2\q)]^-1/4^
_refine_ls_extinction_method SHELXL
_refine_ls_goodness_of_fit_ref 1.101
_refine_ls_hydrogen_treatment mixed
_refine_ls_matrix_type full
_refine_ls_number_parameters 183
_refine_ls_number_reflns 3817
_refine_ls_number_restraints 0
_refine_ls_restrained_S_all 1.101
_refine_ls_R_factor_all 0.0367
_refine_ls_R_factor_gt 0.0367
_refine_ls_shift/su_max 0.015
_refine_ls_shift/su_mean 0.001
_refine_ls_structure_factor_coef Fsqd
_refine_ls_weighting_details 'calc w=1/[\s^2^(Fo^2^)+(0.0772P)^2^+0.2717P] where P=(Fo^2^+2Fc^2^)/3'
_refine_ls_weighting_scheme calc
_refine_ls_wR_factor_gt 0.0996
_refine_ls_wR_factor_ref 0.0996
_reflns_number_gt 3813
_reflns_number_total 3817
_reflns_threshold_expression I>2\s(I)
_cod_data_source_file hk2386.cif
_cod_data_source_block I
_cod_original_cell_volume 736.70(14)
_cod_database_code 2216572
_cod_database_fobs_code 2216572

loop_
_symmetry_equiv_pos_as_xyz
'x, y, z'
'-x, -y, -z'

loop_
_atom_site_type_symbol
_atom_site_label
_atom_site_fract_x
_atom_site_fract_y
_atom_site_fract_z
_atom_site_U_iso_or_equiv
_atom_site_adp_type
_atom_site_calc_flag
_atom_site_refinement_flags
_atom_site_occupancy
Pt Pt1 0.0000 0.5000 0.0000 0.01485(12) Uani d S 1
Cl Cl1 -0.24815(12) 0.59692(11) -0.02163(13) 0.0257(2) Uani d . 1
Cl Cl2 -0.03063(12) 0.26384(11) -0.02698(12) 0.02210(19) Uani d . 1
Cl Cl3 -0.13725(14) 0.43950(12) 0.25290(11) 0.0255(2) Uani d . 1
N N1 -0.2722(5) 0.1814(4) 0.5578(4) 0.0221(6) Uani d . 1
N N2 -0.3408(4) 0.1347(4) 0.3301(4) 0.0205(6) Uani d . 1
H H2 -0.349(8) 0.228(7) 0.356(7) 0.021(14) Uiso d . 1
C C1 -0.2682(9) 0.3619(6) 0.7008(6) 0.0383(12) Uani d . 1
H H1A -0.3821 0.3974 0.7250 0.046 Uiso calc R 1
H H1B -0.2035 0.4245 0.6157 0.046 Uiso calc R 1
H H1C -0.2385 0.3644 0.7825 0.046 Uiso calc R 1
C C2 -0.2375(6) 0.2055(5) 0.6681(5) 0.0254(8) Uani d . 1
C C3 -0.1730(6) 0.0873(5) 0.7538(5) 0.0254(8) Uani d . 1
H H3 -0.1484 0.1082 0.8295 0.031 Uiso calc R 1
C C4 -0.1473(6) -0.0565(5) 0.7255(5) 0.0243(8) Uani d . 1
H H4 -0.1068 -0.1338 0.7819 0.029 Uiso calc R 1
C C5 -0.1839(5) -0.0844(5) 0.6073(4) 0.0210(7) Uani d . 1
C C6 -0.1628(6) -0.2299(5) 0.5680(5) 0.0244(8) Uani d . 1
H H6 -0.1193 -0.3109 0.6186 0.029 Uiso calc R 1
C C7 -0.2057(6) -0.2517(5) 0.4571(5) 0.0238(7) Uani d . 1
H H7 -0.1934 -0.3474 0.4347 0.029 Uiso calc R 1
C C8 -0.2693(5) -0.1287(5) 0.3755(4) 0.0203(7) Uani d . 1
C C9 -0.3174(5) -0.1435(5) 0.2607(5) 0.0250(8) Uani d . 1
H H9 -0.3103 -0.2373 0.2361 0.030 Uiso calc R 1
C C10 -0.3751(5) -0.0186(6) 0.1850(5) 0.0257(8) Uani d . 1
H H10 -0.4069 -0.0288 0.1098 0.031 Uiso calc R 1
C C11 -0.3858(5) 0.1233(5) 0.2207(5) 0.0228(7) Uani d . 1
C C12 -0.4467(6) 0.2634(6) 0.1432(5) 0.0288(9) Uani d . 1
H H12A -0.3630 0.3294 0.1003 0.035 Uiso calc R 1
H H12B -0.5425 0.3111 0.2128 0.035 Uiso calc R 1
H H12C -0.4738 0.2395 0.0671 0.035 Uiso calc R 1
C C13 -0.2848(5) 0.0152(4) 0.4093(4) 0.0178(6) Uani d . 1
C C14 -0.2458(5) 0.0393(4) 0.5291(4) 0.0185(7) Uani d . 1

loop_
_atom_site_aniso_label
_atom_site_aniso_U_11
_atom_site_aniso_U_22
_atom_site_aniso_U_33
_atom_site_aniso_U_12
_atom_site_aniso_U_13
_atom_site_aniso_U_23
Pt1 0.01930(15) 0.01366(15) 0.01486(14) -0.00114(7) -0.01009(9) -0.00206(7)
Cl1 0.0245(4) 0.0221(4) 0.0365(5) -0.0005(3) -0.0191(4) -0.0028(4)
Cl2 0.0259(4) 0.0170(4) 0.0267(5) -0.0028(3) -0.0117(4) -0.0061(3)
Cl3 0.0373(5) 0.0220(4) 0.0172(4) -0.0047(4) -0.0099(4) -0.0026(3)
N1 0.0298(17) 0.0175(15) 0.0190(15) -0.0037(12) -0.0090(13) -0.0023(12)
N2 0.0219(15) 0.0207(16) 0.0194(15) -0.0020(12) -0.0093(12) -0.0008(12)
C1 0.072(4) 0.020(2) 0.029(2) -0.007(2) -0.025(2) -0.0055(17)
C2 0.038(2) 0.0199(18) 0.0201(18) -0.0067(15) -0.0115(17) -0.0014(14)
C3 0.036(2) 0.025(2) 0.0188(17) -0.0073(16) -0.0135(16) -0.0022(15)
C4 0.034(2) 0.0250(19) 0.0174(17) -0.0060(15) -0.0140(16) 0.0009(14)
C5 0.0282(18) 0.0202(18) 0.0165(16) -0.0053(14) -0.0102(14) -0.0004(13)
C6 0.032(2) 0.0170(17) 0.0227(18) -0.0015(14) -0.0115(16) 0.0012(14)
C7 0.033(2) 0.0176(17) 0.0222(18) -0.0003(14) -0.0122(16) -0.0044(14)
C8 0.0226(17) 0.0197(17) 0.0192(17) -0.0024(13) -0.0076(14) -0.0050(14)
C9 0.0238(18) 0.028(2) 0.0247(19) -0.0057(15) -0.0082(16) -0.0060(16)
C10 0.0239(18) 0.036(2) 0.0210(18) -0.0054(16) -0.0100(15) -0.0068(16)
C11 0.0170(15) 0.031(2) 0.0208(18) -0.0020(14) -0.0097(14) -0.0012(15)
C12 0.0261(19) 0.034(2) 0.028(2) 0.0002(16) -0.0165(17) 0.0040(17)
C13 0.0207(16) 0.0188(17) 0.0153(15) -0.0017(12) -0.0087(13) -0.0019(12)
C14 0.0243(17) 0.0177(17) 0.0154(15) -0.0047(13) -0.0085(13) -0.0023(13)

loop_
_atom_type_symbol
_atom_type_description
_atom_type_scat_dispersion_real
_atom_type_scat_dispersion_imag
_atom_type_scat_source
C C 0.0033 0.0016 'International Tables Vol C Tables 4.2.6.8 and 6.1.1.4'
H H 0.0000 0.0000 'International Tables Vol C Tables 4.2.6.8 and 6.1.1.4'
N N 0.0061 0.0033 'International Tables Vol C Tables 4.2.6.8 and 6.1.1.4'
O O 0.0106 0.0060 'International Tables Vol C Tables 4.2.6.8 and 6.1.1.4'
Pt Pt -1.7033 8.3905 'International Tables Vol C Tables 4.2.6.8 and 6.1.1.4'
Cl Cl 0.1484 0.1585 'International Tables Vol C Tables 4.2.6.8 and 6.1.1.4'

loop_
_geom_angle_atom_site_label_1
_geom_angle_atom_site_label_2
_geom_angle_atom_site_label_3
_geom_angle_site_symmetry_1
_geom_angle_site_symmetry_3
_geom_angle
_geom_angle_publ_flag
Cl1 Pt1 Cl1 . 2_565 180 ?
Cl1 Pt1 Cl2 . . 91.41(4) yes
Cl1 Pt1 Cl2 2_565 . 88.59(4) ?
Cl1 Pt1 Cl2 . 2_565 88.59(4) yes
Cl1 Pt1 Cl2 2_565 2_565 91.41(4) ?
Cl2 Pt1 Cl2 . 2_565 180 ?
Cl1 Pt1 Cl3 . 2_565 90.59(4) yes
Cl1 Pt1 Cl3 2_565 2_565 89.41(4) ?
Cl2 Pt1 Cl3 . 2_565 91.76(4) yes
Cl2 Pt1 Cl3 2_565 2_565 88.24(4) ?
Cl1 Pt1 Cl3 . . 89.41(4) yes
Cl1 Pt1 Cl3 2_565 . 90.59(4) ?
Cl2 Pt1 Cl3 . . 88.24(4) yes
Cl2 Pt1 Cl3 2_565 . 91.76(4) ?
Cl3 Pt1 Cl3 2_565 . 180 ?
C2 C1 H1A . . 109.5 ?
C2 C1 H1B . . 109.5 ?
H1A C1 H1B . . 109.5 ?
C2 C1 H1C . . 109.5 ?
H1A C1 H1C . . 109.5 ?
H1B C1 H1C . . 109.5 ?
N1 C2 C3 . . 121.8(4) ?
N1 C2 C1 . . 117.6(4) ?
C3 C2 C1 . . 120.5(4) ?
C4 C3 C2 . . 120.6(4) ?
C4 C3 H3 . . 119.7 ?
C2 C3 H3 . . 119.7 ?
C3 C4 C5 . . 118.3(4) ?
C3 C4 H4 . . 120.9 ?
C5 C4 H4 . . 120.9 ?
C14 C5 C4 . . 116.8(4) ?
C14 C5 C6 . . 120.0(4) ?
C4 C5 C6 . . 123.3(4) ?
C7 C6 C5 . . 121.0(4) ?
C7 C6 H6 . . 119.5 ?
C5 C6 H6 . . 119.5 ?
C6 C7 C8 . . 120.6(4) ?
C6 C7 H7 . . 119.7 ?
C8 C7 H7 . . 119.7 ?
C13 C8 C9 . . 117.6(4) ?
C13 C8 C7 . . 118.9(4) ?
C9 C8 C7 . . 123.5(4) ?
C10 C9 C8 . . 120.0(4) ?
C10 C9 H9 . . 120.0 ?
C8 C9 H9 . . 120.0 ?
C9 C10 C11 . . 120.5(4) ?
C9 C10 H10 . . 119.7 ?
C11 C10 H10 . . 119.7 ?
N2 C11 C10 . . 118.5(4) ?
N2 C11 C12 . . 118.1(4) ?
C10 C11 C12 . . 123.4(4) ?
C11 C12 H12A . . 109.5 ?
C11 C12 H12B . . 109.5 ?
H12A C12 H12B . . 109.5 ?
C11 C12 H12C . . 109.5 ?
H12A C12 H12C . . 109.5 ?
H12B C12 H12C . . 109.5 ?
N2 C13 C8 . . 120.0(4) ?
N2 C13 C14 . . 118.9(3) ?
C8 C13 C14 . . 121.1(4) ?
N1 C14 C5 . . 124.9(4) ?
N1 C14 C13 . . 116.8(4) ?
C5 C14 C13 . . 118.3(4) ?
C2 N1 C14 . . 117.6(4) ?
C11 N2 C13 . . 123.4(4) ?
C11 N2 H2 . . 119(4) ?
C13 N2 H2 . . 117(4) ?

loop_
_geom_bond_atom_site_label_1
_geom_bond_atom_site_label_2
_geom_bond_site_symmetry_2
_geom_bond_distance
_geom_bond_publ_flag
Pt1 Cl1 . 2.3184(10) yes
Pt1 Cl1 2_565 2.3184(10) ?
Pt1 Cl2 . 2.3235(9) yes
Pt1 Cl2 2_565 2.3235(9) ?
Pt1 Cl3 2_565 2.3263(11) ?
Pt1 Cl3 . 2.3263(11) yes
N2 H2 . 0.93(7) ?
C1 C2 . 1.495(6) ?
C1 H1A . 0.9600 ?
C1 H1B . 0.9600 ?
C1 H1C . 0.9600 ?
C2 N1 . 1.325(6) ?
C2 C3 . 1.432(6) ?
C3 C4 . 1.370(6) ?
C3 H3 . 0.9300 ?
C4 C5 . 1.426(6) ?
C4 H4 . 0.9300 ?
C5 C14 . 1.407(6) ?
C5 C6 . 1.431(6) ?
C6 C7 . 1.369(6) ?
C6 H6 . 0.9300 ?
C7 C8 . 1.429(6) ?
C7 H7 . 0.9300 ?
C8 C13 . 1.403(5) ?
C8 C9 . 1.414(6) ?
C9 C10 . 1.383(7) ?
C9 H9 . 0.9300 ?
C10 C11 . 1.400(6) ?
C10 H10 . 0.9300 ?
C11 N2 . 1.336(5) ?
C11 C12 . 1.498(6) ?
C12 H12A . 0.9600 ?
C12 H12B . 0.9600 ?
C12 H12C . 0.9600 ?
C13 N2 . 1.364(5) ?
C13 C14 . 1.441(5) ?
C14 N1 . 1.355(5) ?

loop_
_geom_hbond_atom_site_label_D
_geom_hbond_atom_site_label_H
_geom_hbond_atom_site_label_A
_geom_hbond_distance_DH
_geom_hbond_distance_HA
_geom_hbond_distance_DA
_geom_hbond_angle_DHA
_geom_hbond_publ_flag
N2 H2 Cl3 0.93(7) 2.73(7) 3.418(4) 132(5) yes
N2 H2 N1 0.93(7) 2.32(7) 2.711(6) 105(5) yes

loop_
_geom_torsion_atom_site_label_1
_geom_torsion_atom_site_label_2
_geom_torsion_atom_site_label_3
_geom_torsion_atom_site_label_4
_geom_torsion
N1 C2 C3 C4 -1.0(7)
C1 C2 C3 C4 179.0(5)
C2 C3 C4 C5 0.9(7)
C3 C4 C5 C14 -0.5(6)
C3 C4 C5 C6 -179.6(4)
C14 C5 C6 C7 -1.6(7)
C4 C5 C6 C7 177.5(4)
C5 C6 C7 C8 1.4(7)
C6 C7 C8 C13 0.9(6)
C6 C7 C8 C9 -179.4(4)
C13 C8 C9 C10 0.9(6)
C7 C8 C9 C10 -178.8(4)
C8 C9 C10 C11 0.2(6)
C9 C10 C11 N2 -0.7(6)
C9 C10 C11 C12 179.9(4)
C9 C8 C13 N2 -1.6(6)
C7 C8 C13 N2 178.1(4)
C9 C8 C13 C14 177.1(4)
C7 C8 C13 C14 -3.2(6)
C4 C5 C14 N1 0.2(6)
C6 C5 C14 N1 179.3(4)
C4 C5 C14 C13 -179.8(4)
C6 C5 C14 C13 -0.6(6)
N2 C13 C14 N1 1.8(5)
C8 C13 C14 N1 -176.9(4)
N2 C13 C14 C5 -178.3(4)
C8 C13 C14 C5 3.1(6)
C3 C2 N1 C14 0.6(7)
C1 C2 N1 C14 -179.4(4)
C5 C14 N1 C2 -0.2(6)
C13 C14 N1 C2 179.8(4)
C10 C11 N2 C13 0.0(6)
C12 C11 N2 C13 179.4(4)
C8 C13 N2 C11 1.2(6)
C14 C13 N2 C11 -177.5(4)
